data_1520610
loop_
_publ_author_name
'Eriksen, J.'
'Goodson, P.'
'Hazell, A.'
'Hodgson, D. J.'
'Michelsen, K.'
'Monsted, O.'
'Rasmussen, J. C.'
'Toftlund, H.'

_publ_section_title
;
 Chromium(III) Complexes of the Hexadentate Ligand N,N,N',N'-
 Tetrakis(2-pyridylmethyl)ethane-1,2-diamine. Synthesis, Structure and
 Reactivity
;
_journal_name_full 'Acta Chemica Scandinavica'
_journal_page_first 1083
_journal_page_last 1092
_journal_paper_doi 10.3891/acta.chem.scand.53-1083
_journal_volume 53
_journal_year 1999
_chemical_formula_sum 'C26 H36 Cl Cr N6 O9'
_chemical_formula_weight 664.09
_space_group_IT_number 19
_symmetry_cell_setting orthorhombic
_symmetry_Int_Tables_number 19
_symmetry_space_group_name_Hall 'P 2ac 2ab'
_symmetry_space_group_name_H-M 'P 21 21 21'
_cell_angle_alpha 90
_cell_angle_beta 90
_cell_angle_gamma 90
_cell_formula_units_Z 4
_cell_length_a 9.6166(4)
_cell_length_b 16.119(1)
_cell_length_c 19.445(1)
_cell_volume 3014.2(3)
_diffrn_ambient_temperature 298
_diffrn_radiation_probe x-ray
_diffrn_radiation_type MoK\a
_diffrn_radiation_wavelength 0.71069
_exptl_absorpt_coefficient_mu 0.0517
_exptl_crystal_F_000 1388
_refine_ls_goodness_of_fit_ref 2.077
_refine_ls_number_parameters 413
_refine_ls_number_reflns 6349
_refine_ls_R_factor_gt 0.034
_refine_ls_wR_factor_gt 0.040
_cod_data_source_file Acta-Chem-Scand-1999-53-1083-1092-4.cif
_cod_data_source_block 4
_cod_database_code 1520610

loop_
_symmetry_equiv_pos_site_id
_symmetry_equiv_pos_as_xyz
1 x,y,z
2 1/2-x,-y,1/2+z
3 1/2+x,1/2-y,-z
4 -x,1/2+y,1/2-z

loop_
_atom_site_label
_atom_site_type_symbol
_atom_site_thermal_displace_type
_atom_site_fract_x
_atom_site_fract_y
_atom_site_fract_z
_atom_site_occupancy
_atom_site_U_iso_or_equiv
_atom_site_calc_flag
_atom_site_refinement_flags
_atom_site_disorder_assembly
_atom_site_disorder_group
Cr Cr Uiso 0.05385(3) 0.10084(2) 0.06012(2) 1.000 0.0271(1) . . . .
O1 O Uiso 0.1954(2) 0.17530(10) 0.03230(10) 1.000 0.0460(10) . . . .
O2 O Uiso -0.0727(2) 0.11720(10) -0.01340(10) 1.000 0.0430(10) . . . .
N1 N Uiso -0.0680(2) -0.00290(10) 0.09730(10) 1.000 0.0280(10) . . . .
N2 N Uiso 0.1442(2) 0.00290(10) 0.00810(10) 1.000 0.0350(10) . . . .
N3 N Uiso -0.2934(2) -0.08450(10) 0.20020(10) 1.000 0.0450(10) . . . .
N4 N Uiso 0.1607(2) 0.08460(10) 0.15740(10) 1.000 0.0280(10) . . . .
N5 N Uiso -0.0392(2) 0.19080(10) 0.12010(10) 1.000 0.0300(10) . . . .
N6 N Uiso 0.3704(2) -0.00380(10) 0.26220(10) 1.000 0.0490(10) . . . .
C1 C Uiso 0.0127(2) -0.03910(10) 0.15580(10) 1.000 0.0300(10) . . . .
C2 C Uiso 0.0702(2) 0.02950(10) 0.20030(10) 1.000 0.0310(10) . . . .
C3 C Uiso -0.0733(2) -0.06190(10) 0.03870(10) 1.000 0.0370(10) . . . .
C4 C Uiso 0.0655(2) -0.06600(10) 0.00380(10) 1.000 0.0360(10) . . . .
C5 C Uiso 0.1099(3) -0.1350(2) -0.03270(10) 1.000 0.052(2) . . . .
C6 C Uiso 0.2346(3) -0.1326(2) -0.0661(2) 1.000 0.063(2) . . . .
C7 C Uiso 0.3139(3) -0.0618(2) -0.0633(2) 1.000 0.059(2) . . . .
C8 C Uiso 0.2669(2) 0.0051(2) -0.02540(10) 1.000 0.0450(10) . . . .
C9 C Uiso -0.2133(2) 0.02050(10) 0.11960(10) 1.000 0.0320(10) . . . .
C10 C Uiso -0.3065(2) -0.05160(10) 0.13710(10) 1.000 0.0360(10) . . . .
C11 C Uiso -0.4034(2) -0.0800(2) 0.08990(10) 1.000 0.0490(10) . . . .
C12 C Uiso -0.4907(3) -0.1444(2) 0.1074(2) 1.000 0.066(2) . . . .
C13 C Uiso -0.4764(3) -0.1791(2) 0.1712(2) 1.000 0.073(2) . . . .
C14 C Uiso -0.3777(3) -0.1476(2) 0.2152(2) 1.000 0.065(2) . . . .
C15 C Uiso 0.1679(2) 0.16850(10) 0.18810(10) 1.000 0.0380(10) . . . .
C16 C Uiso 0.0318(2) 0.21370(10) 0.17680(10) 1.000 0.0330(10) . . . .
C17 C Uiso -0.0160(3) 0.2757(2) 0.21910(10) 1.000 0.0500(10) . . . .
C18 C Uiso -0.1388(3) 0.3152(2) 0.2041(2) 1.000 0.055(2) . . . .
C19 C Uiso -0.2114(3) 0.2919(2) 0.14650(10) 1.000 0.0500(10) . . . .
C20 C Uiso -0.1591(2) 0.22950(10) 0.10580(10) 1.000 0.0400(10) . . . .
C21 C Uiso 0.3043(2) 0.04810(10) 0.14930(10) 1.000 0.0340(10) . . . .
C22 C Uiso 0.3953(2) 0.05200(10) 0.21250(10) 1.000 0.0370(10) . . . .
C23 C Uiso 0.5019(3) 0.1098(2) 0.21600(10) 1.000 0.0490(10) . . . .
C24 C Uiso 0.5865(3) 0.1101(2) 0.2731(2) 1.000 0.063(2) . . . .
C25 C Uiso 0.5616(3) 0.0545(2) 0.32460(10) 1.000 0.068(2) . . . .
C26 C Uiso 0.4535(3) -0.0006(2) 0.31730(10) 1.000 0.062(2) . . . .
Cl Cl Uiso 0.12396(7) -0.29749(5) 0.10967(4) 1.000 0.0549(4) . . . .
O3 O Uiso 0.0914(3) -0.35840(10) 0.16170(10) 1.000 0.082(2) . . . .
O4 O Uiso 0.0006(3) -0.2571(2) 0.0927(2) 1.000 0.102(3) . . . .
O5 O Uiso 0.2125(3) -0.2377(2) 0.13740(10) 1.000 0.101(2) . . . .
O6 O Uiso 0.1810(6) -0.3350(2) 0.0543(2) 1.000 0.176(4) . . . .
O7 O Uiso 0.1246(2) -0.53850(10) 0.17340(10) 1.000 0.0650(10) . . . .
O8 O Uiso 0.4774(2) 0.2007(2) 0.05230(10) 1.000 0.077(2) . . . .
O9 O Uiso -0.3472(3) 0.1213(3) -0.0432(2) 1.000 0.107(2) . . . .

loop_
_geom_angle_atom_site_label_1
_geom_angle_atom_site_label_2
_geom_angle_atom_site_label_3
_geom_angle
_geom_angle_site_symmetry_1
_geom_angle_site_symmetry_2
_geom_angle_site_symmetry_3
_geom_angle_publ_flag
O1 Cr O2 99.08(8) . . . yes
O1 Cr N1 166.78(7) . . . yes
O1 Cr N2 92.42(7) . . . yes
O1 Cr N4 89.15(8) . . . yes
O1 Cr N5 91.59(7) . . . yes
O2 Cr N1 90.68(7) . . . yes
O2 Cr N2 90.40(8) . . . yes
O2 Cr N4 168.16(8) . . . yes
O2 Cr N5 92.87(8) . . . yes
N1 Cr N2 78.53(7) . . . yes
N1 Cr N4 82.65(7) . . . yes
N1 Cr N5 96.85(7) . . . yes
N2 Cr N4 97.79(7) . . . yes
N2 Cr N5 174.37(7) . . . yes
N4 Cr N5 78.31(7) . . . yes
O3 Cl O6 110.00(17) . . . yes
O3 Cl O4 107.40(19) . . . yes
O3 Cl O5 109.35(14) . . . yes
O5 Cl O6 111.7(2) . . . yes
O4 Cl O5 106.78(19) . . . yes
O4 Cl O6 111.5(3) . . . yes
Cr N1 C1 105.92(12) . . . yes
C1 N1 C3 110.58(14) . . . yes
Cr N1 C3 104.88(12) . . . yes
Cr N1 C9 113.79(11) . . . yes
C1 N1 C9 111.04(16) . . . yes
C3 N1 C9 110.39(16) . . . yes
Cr N2 C8 125.76(17) . . . yes
Cr N2 C4 115.10(14) . . . yes
C4 N2 C8 118.9(2) . . . yes
C10 N3 C14 116.4(2) . . . yes
C15 N4 C21 110.83(15) . . . yes
C2 N4 C21 111.02(14) . . . yes
Cr N4 C2 106.39(12) . . . yes
Cr N4 C15 105.29(12) . . . yes
Cr N4 C21 112.93(13) . . . yes
C2 N4 C15 110.15(16) . . . yes
C16 N5 C20 118.55(17) . . . yes
Cr N5 C16 115.76(14) . . . yes
Cr N5 C20 125.63(14) . . . yes
C22 N6 C26 116.4(2) . . . yes
N1 C1 C2 109.90(14) . . . yes
N4 C2 C1 109.16(16) . . . yes
N1 C3 C4 110.19(15) . . . yes
N2 C4 C3 115.85(16) . . . yes
N2 C4 C5 121.4(2) . . . yes
C3 C4 C5 122.77(18) . . . no
C4 C5 C6 119.4(3) . . . no
C5 C6 C7 119.5(3) . . . no
C6 C7 C8 119.2(3) . . . no
N2 C8 C7 121.6(3) . . . yes
N1 C9 C10 114.99(14) . . . yes
N3 C10 C9 117.08(17) . . . yes
N3 C10 C11 122.54(19) . . . yes
C9 C10 C11 120.35(18) . . . no
C10 C11 C12 119.7(2) . . . no
C11 C12 C13 118.1(3) . . . no
C12 C13 C14 118.9(3) . . . no
N3 C14 C13 124.4(3) . . . yes
N4 C15 C16 109.92(15) . . . yes
N5 C16 C17 121.29(19) . . . yes
C15 C16 C17 123.54(19) . . . no
N5 C16 C15 115.13(16) . . . yes
C16 C17 C18 119.9(2) . . . no
C17 C18 C19 119.0(3) . . . no
C18 C19 C20 118.9(3) . . . no
N5 C20 C19 122.39(19) . . . yes
N4 C21 C22 115.41(16) . . . yes
C21 C22 C23 119.75(17) . . . no
N6 C22 C21 117.06(16) . . . yes
N6 C22 C23 123.15(19) . . . yes
C22 C23 C24 118.6(2) . . . no
C23 C24 C25 119.1(3) . . . no
C24 C25 C26 118.8(2) . . . no
N6 C26 C25 124.0(2) . . . yes

loop_
_geom_bond_atom_site_label_1
_geom_bond_atom_site_label_2
_geom_bond_distance
_geom_bond_site_symmetry_1
_geom_bond_site_symmetry_2
_geom_bond_publ_flag
Cr O1 1.8937(18) . . yes
Cr O2 1.896(2) . . yes
Cr N1 2.1661(18) . . yes
Cr N2 2.0665(18) . . yes
Cr N4 2.169(2) . . yes
Cr N5 2.0649(18) . . yes
Cl O6 1.351(4) . . yes
Cl O3 1.444(2) . . yes
Cl O4 1.393(3) . . yes
Cl O5 1.395(3) . . yes
N1 C3 1.485(3) . . yes
N1 C9 1.511(3) . . yes
N1 C1 1.496(3) . . yes
N2 C4 1.347(2) . . yes
N2 C8 1.348(3) . . yes
N3 C14 1.333(4) . . yes
N3 C10 1.343(3) . . yes
N4 C21 1.509(3) . . yes
N4 C15 1.480(2) . . yes
N4 C2 1.497(3) . . yes
N5 C20 1.340(3) . . yes
N5 C16 1.348(3) . . yes
N6 C22 1.342(3) . . yes
N6 C26 1.338(3) . . yes
C1 C2 1.509(3) . . no
C3 C4 1.499(3) . . no
C4 C5 1.387(3) . . no
C5 C6 1.364(4) . . no
C6 C7 1.374(4) . . no
C7 C8 1.382(4) . . no
C9 C10 1.507(2) . . no
C10 C11 1.386(3) . . no
C11 C12 1.378(4) . . no
C12 C13 1.368(5) . . no
C13 C14 1.375(5) . . no
C15 C16 1.514(3) . . no
C16 C17 1.374(3) . . no
C17 C18 1.373(4) . . no
C18 C19 1.372(4) . . no
C19 C20 1.375(3) . . no
C21 C22 1.510(3) . . no
C22 C23 1.387(4) . . no
C23 C24 1.377(4) . . no
C24 C25 1.365(4) . . no
C25 C26 1.375(4) . . no

loop_
_geom_torsion_atom_site_label_1
_geom_torsion_atom_site_label_2
_geom_torsion_atom_site_label_3
_geom_torsion_atom_site_label_4
_geom_torsion
_geom_torsion_site_symmetry_1
_geom_torsion_site_symmetry_2
_geom_torsion_site_symmetry_3
_geom_torsion_site_symmetry_4
_geom_torsion_publ_flag
O2 Cr N1 C1 174.83(13) . . . . no
O2 Cr N1 C3 57.83(13) . . . . no
O2 Cr N1 C9 -62.91(14) . . . . no
N2 Cr N1 C1 84.56(13) . . . . no
N2 Cr N1 C3 -32.45(12) . . . . no
N2 Cr N1 C9 -153.18(15) . . . . no
N4 Cr N1 C1 -14.98(12) . . . . no
N4 Cr N1 C3 -131.98(13) . . . . no
N4 Cr N1 C9 107.28(14) . . . . no
N5 Cr N1 C1 -92.19(13) . . . . no
N5 Cr N1 C3 150.80(12) . . . . no
N5 Cr N1 C9 30.07(15) . . . . no
O1 Cr N2 C4 -170.04(16) . . . . no
O1 Cr N2 C8 4.41(19) . . . . no
O2 Cr N2 C4 -70.93(16) . . . . no
O2 Cr N2 C8 103.52(18) . . . . no
N1 Cr N2 C4 19.68(15) . . . . no
N1 Cr N2 C8 -165.87(19) . . . . no
N4 Cr N2 C4 100.50(15) . . . . no
N4 Cr N2 C8 -85.06(18) . . . . no
O1 Cr N4 C2 176.13(12) . . . . no
O1 Cr N4 C15 59.21(13) . . . . no
O1 Cr N4 C21 -61.84(12) . . . . no
N1 Cr N4 C2 -14.26(11) . . . . no
N1 Cr N4 C15 -131.18(13) . . . . no
N1 Cr N4 C21 107.77(12) . . . . no
N2 Cr N4 C2 -91.55(12) . . . . no
N2 Cr N4 C15 151.54(13) . . . . no
N2 Cr N4 C21 30.48(13) . . . . no
N5 Cr N4 C2 84.33(12) . . . . no
N5 Cr N4 C15 -32.59(12) . . . . no
N5 Cr N4 C21 -153.64(13) . . . . no
O1 Cr N5 C16 -69.45(15) . . . . no
O1 Cr N5 C20 107.77(17) . . . . no
O2 Cr N5 C16 -168.63(15) . . . . no
O2 Cr N5 C20 8.59(17) . . . . no
N1 Cr N5 C16 100.34(15) . . . . no
N1 Cr N5 C20 -82.43(17) . . . . no
N4 Cr N5 C16 19.35(14) . . . . no
N4 Cr N5 C20 -163.43(17) . . . . no
Cr N1 C1 C2 42.57(17) . . . . no
C3 N1 C1 C2 155.68(16) . . . . no
C9 N1 C1 C2 -81.43(18) . . . . no
Cr N1 C3 C4 40.72(16) . . . . no
C1 N1 C3 C4 -73.04(19) . . . . no
C9 N1 C3 C4 163.68(14) . . . . no
Cr N1 C9 C10 172.52(13) . . . . no
C1 N1 C9 C10 -68.1(2) . . . . no
C3 N1 C9 C10 54.9(2) . . . . no
Cr N2 C4 C3 -1.5(2) . . . . no
Cr N2 C4 C5 176.59(16) . . . . no
C8 N2 C4 C3 -176.32(18) . . . . no
C8 N2 C4 C5 1.7(3) . . . . no
Cr N2 C8 C7 -174.9(2) . . . . no
C4 N2 C8 C7 -0.6(3) . . . . no
C14 N3 C10 C9 179.2(2) . . . . no
C14 N3 C10 C11 1.1(3) . . . . no
C10 N3 C14 C13 -1.2(4) . . . . no
Cr N4 C2 C1 41.58(16) . . . . no
C15 N4 C2 C1 155.20(16) . . . . no
C21 N4 C2 C1 -81.66(19) . . . . no
Cr N4 C15 C16 41.02(17) . . . . no
C2 N4 C15 C16 -73.3(2) . . . . no
C21 N4 C15 C16 163.44(16) . . . . no
Cr N4 C21 C22 167.56(11) . . . . no
C2 N4 C21 C22 -73.05(19) . . . . no
C15 N4 C21 C22 49.7(2) . . . . no
Cr N5 C16 C15 -1.0(2) . . . . no
Cr N5 C16 C17 176.91(17) . . . . no
C20 N5 C16 C15 -178.43(16) . . . . no
C20 N5 C16 C17 -0.5(3) . . . . no
Cr N5 C20 C19 -176.65(18) . . . . no
C16 N5 C20 C19 0.5(3) . . . . no
C26 N6 C22 C21 178.8(2) . . . . no
C26 N6 C22 C23 1.0(3) . . . . no
C22 N6 C26 C25 -1.2(4) . . . . no
N1 C1 C2 N4 -58.4(2) . . . . no
N1 C3 C4 N2 -28.0(2) . . . . no
N1 C3 C4 C5 153.94(19) . . . . no
N2 C4 C5 C6 -1.3(4) . . . . no
C3 C4 C5 C6 176.6(2) . . . . no
C4 C5 C6 C7 -0.3(5) . . . . no
C5 C6 C7 C8 1.4(5) . . . . no
C6 C7 C8 N2 -0.9(5) . . . . no
N1 C9 C10 N3 81.8(2) . . . . no
N1 C9 C10 C11 -100.0(2) . . . . no
N3 C10 C11 C12 0.0(4) . . . . no
C9 C10 C11 C12 -178.1(2) . . . . no
C10 C11 C12 C13 -1.1(4) . . . . no
C11 C12 C13 C14 1.0(5) . . . . no
C12 C13 C14 N3 0.1(5) . . . . no
N4 C15 C16 N5 -28.4(2) . . . . no
N4 C15 C16 C17 153.7(2) . . . . no
N5 C16 C17 C18 0.4(4) . . . . no
C15 C16 C17 C18 178.2(2) . . . . no
C16 C17 C18 C19 -0.3(4) . . . . no
C17 C18 C19 C20 0.3(4) . . . . no
C18 C19 C20 N5 -0.4(4) . . . . no
N4 C21 C22 N6 77.6(2) . . . . no
N4 C21 C22 C23 -104.5(2) . . . . no
N6 C22 C23 C24 0.0(4) . . . . no
C21 C22 C23 C24 -177.7(2) . . . . no
C22 C23 C24 C25 -0.9(4) . . . . no
C23 C24 C25 C26 0.7(5) . . . . no
C24 C25 C26 N6 0.4(5) . . . . no
